data_4342010
loop_
_publ_author_name
'Imler, Gregory H.'
'Peters, Garvin M.'
'Zdilla, Michael J.'
'Wayland, Bradford B.'

_publ_section_title
;
 Heterobimetallic Complexes of Rhodium Dibenzotetramethylaza[14]annulene
 [(tmtaa)Rh-M]: Formation, Structures, and Bond Dissociation Energetics.
;
_journal_issue 1
_journal_name_full 'Inorganic chemistry'
_journal_page_first 273
_journal_page_last 279
_journal_paper_doi 10.1021/ic502414r
_journal_volume 54
_journal_year 2015
_chemical_formula_moiety 'C27 H22 Mn N4 O5 Rh'
_chemical_formula_sum 'C27 H22 Mn N4 O5 Rh'
_chemical_formula_weight 640.33
_chemical_melting_point ?
_chemical_name_systematic
;
 ?
;
_space_group_crystal_system triclinic
_space_group_IT_number 2
_space_group_name_Hall '-P 1'
_space_group_name_H-M_alt 'P -1'
_symmetry_space_group_name_Hall '-P 1'
_symmetry_space_group_name_H-M 'P -1'
_atom_sites_solution_hydrogens geom
_audit_creation_method SHELXL-2013
_cell_angle_alpha 98.187(2)
_cell_angle_beta 111.431(2)
_cell_angle_gamma 113.2530(10)
_cell_formula_units_Z 2
_cell_length_a 10.7295(7)
_cell_length_b 11.5936(7)
_cell_length_c 12.5401(13)
_cell_measurement_reflns_used 9917
_cell_measurement_temperature 100(2)
_cell_measurement_theta_max 27.869
_cell_measurement_theta_min 2.202
_cell_volume 1256.93(18)
_computing_cell_refinement 'CELLNOW, SAINT (Bruker AXS)'
_computing_data_collection 'COSMO (Bruker AXS)'
_computing_data_reduction 'TWINABS (Bruker AXS)'
_computing_molecular_graphics 'Mercury (CCDC)'
_computing_publication_material 'APEX2 (Bruker AXS)'
_computing_structure_refinement 'SHELXL-2013 (Sheldrick, 2013)'
_computing_structure_solution 'SHELXS-97 (Sheldrick, 2008)'
_diffrn_ambient_temperature 100(2)
_diffrn_measured_fraction_theta_full 0.995
_diffrn_measured_fraction_theta_max 0.981
_diffrn_radiation_type MoK\a
_diffrn_radiation_wavelength 0.71073
_diffrn_reflns_av_unetI/netI 0.0234
_diffrn_reflns_Laue_measured_fraction_full 0.995
_diffrn_reflns_Laue_measured_fraction_max 0.981
_diffrn_reflns_limit_h_max 14
_diffrn_reflns_limit_h_min -13
_diffrn_reflns_limit_k_max 15
_diffrn_reflns_limit_k_min -13
_diffrn_reflns_limit_l_max 16
_diffrn_reflns_limit_l_min -13
_diffrn_reflns_number 5848
_diffrn_reflns_point_group_measured_fraction_full 0.995
_diffrn_reflns_point_group_measured_fraction_max 0.981
_diffrn_reflns_theta_full 25.242
_diffrn_reflns_theta_max 27.925
_diffrn_reflns_theta_min 1.852
_exptl_absorpt_coefficient_mu 1.205
_exptl_absorpt_correction_T_max 0.8399
_exptl_absorpt_correction_T_min 0.7289
_exptl_absorpt_correction_type multi-scan
_exptl_absorpt_process_details
;
5957 Corrected reflections written to file twin4.hkl
 Reflections merged according to point-group -1    
 Minimum and maximum apparent transmission:  0.681501  0.745622
 Additional spherical absorption correction applied with mu*r =  0.2000

 HKLF 5 dataset constructed from all observations involving domain 2
    8021 Corrected reflections written to file twin5.hkl
 Reflections merged according to point-group -1    
 Single reflections that also occur in composites omitted
 Minimum and maximum apparent transmission:  0.679403  0.745622
 Additional spherical absorption correction applied with mu*r =  0.2000
;
_exptl_crystal_colour black-green
_exptl_crystal_density_diffrn 1.692
_exptl_crystal_description prism
_exptl_crystal_F_000 644
_exptl_crystal_size_max 0.280
_exptl_crystal_size_mid 0.200
_exptl_crystal_size_min 0.150
_refine_diff_density_max 0.615
_refine_diff_density_min -0.615
_refine_diff_density_rms 0.077
_refine_ls_extinction_method none
_refine_ls_goodness_of_fit_ref 1.060
_refine_ls_hydrogen_treatment constr
_refine_ls_matrix_type full
_refine_ls_number_parameters 348
_refine_ls_number_reflns 5848
_refine_ls_number_restraints 0
_refine_ls_restrained_S_all 1.060
_refine_ls_R_factor_all 0.0274
_refine_ls_R_factor_gt 0.0226
_refine_ls_shift/su_max 0.001
_refine_ls_shift/su_mean 0.000
_refine_ls_structure_factor_coef Fsqd
_refine_ls_weighting_details 'w=1/[\s^2^(Fo^2^)+(0.0269P)^2^+0.3603P] where P=(Fo^2^+2Fc^2^)/3'
_refine_ls_weighting_scheme calc
_refine_ls_wR_factor_gt 0.0518
_refine_ls_wR_factor_ref 0.0538
_reflns_Friedel_coverage 0.000
_reflns_number_gt 5358
_reflns_number_total 5848
_reflns_threshold_expression 'I > 2\s(I)'
_cod_data_source_file ic502414r_si_003.cif
_cod_data_source_block solve_2
_cod_depositor_comments
;
The following automatic conversions were performed:

'_chemical_melting_point' value 'not determined' was changed to '?' -
the value is undefined or not given.

Automatic conversion script
Id: cif_fix_values 2935 2014-11-11 08:27:57Z andrius 

 Adding full bibliography for 4342009--4342012.cif.
;
_cod_original_cell_volume 1256.93(17)
_cod_database_code 4342010
_shelx_space_group_comment
;
The symmetry employed for this shelxl refinement is uniquely defined
by the following loop, which should always be used as a source of
symmetry information in preference to the above space-group names.
They are only intended as comments.
;
_shelx_estimated_absorpt_t_min 0.729
_shelx_estimated_absorpt_t_max 0.840
_shelxl_version_number 2013-3

loop_
_space_group_symop_operation_xyz
'x, y, z'
'-x, -y, -z'

loop_
_atom_site_label
_atom_site_type_symbol
_atom_site_fract_x
_atom_site_fract_y
_atom_site_fract_z
_atom_site_U_iso_or_equiv
_atom_site_adp_type
_atom_site_occupancy
_atom_site_site_symmetry_order
_atom_site_calc_flag
_atom_site_refinement_flags_posn
_atom_site_refinement_flags_adp
Mn1 Mn 0.53964(4) 0.25484(4) 0.11822(3) 0.01487(7) Uani 1 1 d . .
Rh2 Rh 0.48424(2) 0.25600(2) 0.31260(2) 0.01103(4) Uani 1 1 d . .
N1 N 0.2571(2) 0.17844(17) 0.22244(16) 0.0148(4) Uani 1 1 d . .
N2 N 0.4848(2) 0.08691(17) 0.33002(16) 0.0125(3) Uani 1 1 d . .
N3 N 0.70180(19) 0.33540(16) 0.43852(16) 0.0127(3) Uani 1 1 d . .
N4 N 0.4763(2) 0.42671(17) 0.32216(16) 0.0138(3) Uani 1 1 d . .
O1 O 0.3072(2) 0.32235(19) -0.03446(17) 0.0305(4) Uani 1 1 d . .
O2 O 0.75847(19) 0.54632(17) 0.25414(16) 0.0263(4) Uani 1 1 d . .
O3 O 0.30193(18) -0.02907(16) 0.04361(14) 0.0219(3) Uani 1 1 d . .
O4 O 0.78645(19) 0.18022(17) 0.21224(15) 0.0238(4) Uani 1 1 d . .
O5 O 0.5940(2) 0.23714(19) -0.09607(15) 0.0302(4) Uani 1 1 d . .
C01 C 0.3911(3) 0.2972(2) 0.0309(2) 0.0200(4) Uani 1 1 d . .
C1 C 0.1627(2) 0.0598(2) 0.2207(2) 0.0164(4) Uani 1 1 d . .
C1' C 0.5878(2) 0.5409(2) 0.41209(19) 0.0147(4) Uani 1 1 d . .
C02 C 0.6757(3) 0.4355(2) 0.2049(2) 0.0196(4) Uani 1 1 d . .
C2 C 0.2119(3) -0.0304(2) 0.2576(2) 0.0166(4) Uani 1 1 d . .
H2A H 0.1316 -0.1130 0.2467 0.020 Uiso 1 1 calc R U
C2' C 0.7223(2) 0.5515(2) 0.5006(2) 0.0155(4) Uani 1 1 d . .
H2'A H 0.7899 0.6376 0.5604 0.019 Uiso 1 1 calc R U
C3 C 0.3574(2) -0.0217(2) 0.30741(19) 0.0140(4) Uani 1 1 d . .
C03 C 0.3917(2) 0.0795(2) 0.07514(19) 0.0182(4) Uani 1 1 d . .
C3' C 0.7761(2) 0.4594(2) 0.51778(19) 0.0147(4) Uani 1 1 d . .
C04 C 0.6931(2) 0.2097(2) 0.18424(19) 0.0180(4) Uani 1 1 d . .
C4 C -0.0039(3) 0.0157(2) 0.1872(2) 0.0250(5) Uani 1 1 d . .
H4A H -0.0152 0.0938 0.2112 0.037 Uiso 1 1 calc R U
H4B H -0.0373 -0.0455 0.2296 0.037 Uiso 1 1 calc R U
H4C H -0.0669 -0.0296 0.0992 0.037 Uiso 1 1 calc R U
C4' C 0.5756(3) 0.6675(2) 0.4311(2) 0.0181(4) Uani 1 1 d . .
H4'A H 0.4719 0.6455 0.4178 0.027 Uiso 1 1 calc R U
H4'B H 0.5975 0.7104 0.3734 0.027 Uiso 1 1 calc R U
H4'C H 0.6497 0.7284 0.5143 0.027 Uiso 1 1 calc R U
C05 C 0.5731(3) 0.2441(2) -0.0125(2) 0.0195(4) Uani 1 1 d . .
C5 C 0.3589(3) -0.1421(2) 0.3406(2) 0.0175(4) Uani 1 1 d . .
H5A H 0.4531 -0.1130 0.4152 0.026 Uiso 1 1 calc R U
H5B H 0.3543 -0.2025 0.2743 0.026 Uiso 1 1 calc R U
H5C H 0.2701 -0.1887 0.3538 0.026 Uiso 1 1 calc R U
C5' C 0.9185(3) 0.5077(2) 0.6373(2) 0.0196(5) Uani 1 1 d . .
H5'A H 0.9143 0.4324 0.6656 0.029 Uiso 1 1 calc R U
H5'B H 0.9234 0.5750 0.6981 0.029 Uiso 1 1 calc R U
H5'C H 1.0096 0.5470 0.6253 0.029 Uiso 1 1 calc R U
C7 C 0.7530(2) 0.2392(2) 0.44716(19) 0.0129(4) Uani 1 1 d . .
C8 C 0.9061(2) 0.2686(2) 0.4998(2) 0.0171(4) Uani 1 1 d . .
H8A H 0.9852 0.3587 0.5409 0.021 Uiso 1 1 calc R U
C9 C 0.9433(3) 0.1666(2) 0.4924(2) 0.0230(5) Uani 1 1 d . .
H9A H 1.0474 0.1868 0.5303 0.028 Uiso 1 1 calc R U
C10 C 0.8292(3) 0.0361(2) 0.4301(2) 0.0243(5) Uani 1 1 d . .
H10A H 0.8552 -0.0332 0.4245 0.029 Uiso 1 1 calc R U
C11 C 0.6764(3) 0.0050(2) 0.3754(2) 0.0185(4) Uani 1 1 d . .
H11A H 0.5990 -0.0851 0.3308 0.022 Uiso 1 1 calc R U
C12 C 0.6355(2) 0.1051(2) 0.38524(19) 0.0139(4) Uani 1 1 d . .
C13 C 0.3337(2) 0.4058(2) 0.2340(2) 0.0157(4) Uani 1 1 d . .
C14 C 0.3055(3) 0.5008(2) 0.1880(2) 0.0209(5) Uani 1 1 d . .
H14A H 0.3849 0.5907 0.2207 0.025 Uiso 1 1 calc R U
C15 C 0.1630(3) 0.4655(2) 0.0951(2) 0.0252(5) Uani 1 1 d . .
H15A H 0.1454 0.5317 0.0658 0.030 Uiso 1 1 calc R U
C16 C 0.0465(3) 0.3348(2) 0.0449(2) 0.0247(5) Uani 1 1 d . .
H16A H -0.0511 0.3113 -0.0178 0.030 Uiso 1 1 calc R U
C17 C 0.0734(3) 0.2380(2) 0.0868(2) 0.0207(5) Uani 1 1 d . .
H17A H -0.0056 0.1478 0.0503 0.025 Uiso 1 1 calc R U
C18 C 0.2137(3) 0.2710(2) 0.1809(2) 0.0157(4) Uani 1 1 d . .

loop_
_atom_site_aniso_label
_atom_site_aniso_U_11
_atom_site_aniso_U_22
_atom_site_aniso_U_33
_atom_site_aniso_U_23
_atom_site_aniso_U_13
_atom_site_aniso_U_12
Mn1 0.01413(15) 0.01641(16) 0.01368(17) 0.00453(13) 0.00559(14) 0.00800(13)
Rh2 0.00915(7) 0.00945(7) 0.01262(9) 0.00276(6) 0.00363(7) 0.00445(6)
N1 0.0118(9) 0.0129(9) 0.0174(9) 0.0023(7) 0.0052(8) 0.0064(8)
N2 0.0125(9) 0.0127(8) 0.0115(8) 0.0037(7) 0.0049(7) 0.0059(7)
N3 0.0117(9) 0.0117(8) 0.0136(9) 0.0041(7) 0.0051(7) 0.0055(7)
N4 0.0117(9) 0.0120(8) 0.0165(9) 0.0046(7) 0.0054(8) 0.0059(7)
O1 0.0295(10) 0.0376(11) 0.0277(9) 0.0130(8) 0.0090(8) 0.0224(9)
O2 0.0221(9) 0.0203(9) 0.0271(9) 0.0038(7) 0.0084(8) 0.0061(8)
O3 0.0191(8) 0.0178(8) 0.0202(8) 0.0024(6) 0.0064(7) 0.0051(7)
O4 0.0219(9) 0.0314(10) 0.0215(9) 0.0083(7) 0.0091(7) 0.0169(8)
O5 0.0425(10) 0.0328(9) 0.0244(9) 0.0133(8) 0.0211(8) 0.0200(8)
C01 0.0200(12) 0.0216(11) 0.0178(11) 0.0050(9) 0.0089(10) 0.0100(10)
C1 0.0127(11) 0.0148(10) 0.0171(10) 0.0006(8) 0.0060(9) 0.0051(9)
C1' 0.0155(10) 0.0109(10) 0.0182(10) 0.0045(8) 0.0095(9) 0.0053(9)
C02 0.0199(11) 0.0263(13) 0.0165(10) 0.0084(9) 0.0085(9) 0.0142(11)
C2 0.0146(11) 0.0119(10) 0.0186(11) 0.0023(8) 0.0074(9) 0.0034(9)
C2' 0.0134(10) 0.0108(10) 0.0171(10) 0.0029(8) 0.0057(9) 0.0032(9)
C3 0.0172(11) 0.0124(10) 0.0106(10) 0.0032(8) 0.0062(9) 0.0060(9)
C03 0.0173(11) 0.0261(12) 0.0143(10) 0.0076(9) 0.0066(9) 0.0138(10)
C3' 0.0106(10) 0.0152(10) 0.0141(10) 0.0045(8) 0.0046(9) 0.0038(9)
C04 0.0180(11) 0.0187(11) 0.0130(10) 0.0023(8) 0.0071(9) 0.0061(9)
C4 0.0146(12) 0.0195(12) 0.0385(15) 0.0086(10) 0.0115(11) 0.0073(10)
C4' 0.0195(11) 0.0124(10) 0.0193(11) 0.0022(8) 0.0060(9) 0.0086(9)
C05 0.0195(10) 0.0192(10) 0.0196(11) 0.0078(9) 0.0084(9) 0.0094(9)
C5 0.0204(11) 0.0136(10) 0.0199(11) 0.0069(9) 0.0108(10) 0.0078(9)
C5' 0.0160(11) 0.0149(11) 0.0184(11) 0.0036(9) 0.0030(10) 0.0041(10)
C7 0.0144(11) 0.0157(10) 0.0128(10) 0.0078(8) 0.0070(9) 0.0093(9)
C8 0.0142(11) 0.0166(10) 0.0192(11) 0.0072(9) 0.0061(9) 0.0073(9)
C9 0.0148(11) 0.0245(12) 0.0302(13) 0.0111(10) 0.0067(10) 0.0126(10)
C10 0.0234(13) 0.0232(12) 0.0350(14) 0.0160(11) 0.0132(11) 0.0172(11)
C11 0.0175(11) 0.0154(10) 0.0230(12) 0.0077(9) 0.0083(10) 0.0087(9)
C12 0.0134(10) 0.0156(10) 0.0126(10) 0.0056(8) 0.0051(9) 0.0077(9)
C13 0.0146(10) 0.0142(10) 0.0169(10) 0.0020(8) 0.0056(9) 0.0081(9)
C14 0.0213(12) 0.0159(11) 0.0240(12) 0.0058(9) 0.0068(10) 0.0113(10)
C15 0.0242(13) 0.0221(12) 0.0295(13) 0.0090(10) 0.0060(11) 0.0170(11)
C16 0.0182(12) 0.0264(13) 0.0249(12) 0.0045(10) 0.0021(10) 0.0151(11)
C17 0.0138(11) 0.0188(11) 0.0220(12) 0.0015(9) 0.0033(9) 0.0076(9)
C18 0.0118(11) 0.0149(11) 0.0197(12) 0.0041(9) 0.0068(9) 0.0068(9)

loop_
_atom_type_symbol
_atom_type_description
_atom_type_scat_dispersion_real
_atom_type_scat_dispersion_imag
_atom_type_scat_source
C C 0.0033 0.0016 'International Tables Vol C Tables 4.2.6.8 and 6.1.1.4'
H H 0.0000 0.0000 'International Tables Vol C Tables 4.2.6.8 and 6.1.1.4'
N N 0.0061 0.0033 'International Tables Vol C Tables 4.2.6.8 and 6.1.1.4'
O O 0.0106 0.0060 'International Tables Vol C Tables 4.2.6.8 and 6.1.1.4'
Mn Mn 0.3368 0.7283 'International Tables Vol C Tables 4.2.6.8 and 6.1.1.4'
Rh Rh -1.1178 0.9187 'International Tables Vol C Tables 4.2.6.8 and 6.1.1.4'

loop_
_geom_angle_atom_site_label_1
_geom_angle_atom_site_label_2
_geom_angle_atom_site_label_3
_geom_angle
C05 Mn1 C03 100.07(10)
C05 Mn1 C01 84.89(10)
C03 Mn1 C01 91.27(10)
C05 Mn1 C02 98.65(10)
C03 Mn1 C02 161.26(9)
C01 Mn1 C02 89.77(10)
C05 Mn1 C04 86.18(10)
C03 Mn1 C04 89.98(9)
C01 Mn1 C04 171.06(8)
C02 Mn1 C04 91.88(10)
C05 Mn1 Rh2 176.73(8)
C03 Mn1 Rh2 77.00(7)
C01 Mn1 Rh2 96.58(7)
C02 Mn1 Rh2 84.29(7)
C04 Mn1 Rh2 92.33(6)
N3 Rh2 N1 165.78(6)
N3 Rh2 N4 97.10(7)
N1 Rh2 N4 81.80(7)
N3 Rh2 N2 81.66(7)
N1 Rh2 N2 96.77(7)
N4 Rh2 N2 169.29(6)
N3 Rh2 Mn1 96.56(5)
N1 Rh2 Mn1 97.65(5)
N4 Rh2 Mn1 92.62(5)
N2 Rh2 Mn1 98.09(5)
C1 N1 C18 125.75(18)
C1 N1 Rh2 121.19(14)
C18 N1 Rh2 112.29(13)
C3 N2 C12 125.77(17)
C3 N2 Rh2 121.80(13)
C12 N2 Rh2 111.75(13)
C3' N3 C7 125.65(18)
C3' N3 Rh2 120.96(14)
C7 N3 Rh2 112.34(14)
C1' N4 C13 126.18(17)
C1' N4 Rh2 121.61(14)
C13 N4 Rh2 111.72(13)
O1 C01 Mn1 170.4(2)
N1 C1 C2 122.92(19)
N1 C1 C4 122.60(18)
C2 C1 C4 114.35(19)
N4 C1' C2' 122.74(18)
N4 C1' C4' 122.78(18)
C2' C1' C4' 114.40(19)
O2 C02 Mn1 177.60(19)
C3 C2 C1 132.3(2)
C3' C2' C1' 132.5(2)
N2 C3 C2 122.68(18)
N2 C3 C5 122.85(18)
C2 C3 C5 114.36(18)
O3 C03 Mn1 176.56(19)
N3 C3' C2' 122.62(19)
N3 C3' C5' 122.41(18)
C2' C3' C5' 114.84(19)
O4 C04 Mn1 172.37(19)
O5 C05 Mn1 179.8(2)
C8 C7 C12 119.81(18)
C8 C7 N3 125.07(19)
C12 C7 N3 114.78(18)
C9 C8 C7 120.2(2)
C10 C9 C8 120.1(2)
C9 C10 C11 120.5(2)
C10 C11 C12 120.6(2)
C11 C12 C7 118.68(19)
C11 C12 N2 125.94(19)
C7 C12 N2 115.18(17)
C14 C13 N4 126.42(19)
C14 C13 C18 118.2(2)
N4 C13 C18 115.06(17)
C15 C14 C13 121.0(2)
C16 C15 C14 120.5(2)
C15 C16 C17 119.6(2)
C18 C17 C16 121.1(2)
C17 C18 N1 125.3(2)
C17 C18 C13 119.64(19)
N1 C18 C13 114.66(19)

loop_
_geom_bond_atom_site_label_1
_geom_bond_atom_site_label_2
_geom_bond_distance
Mn1 C05 1.800(2)
Mn1 C03 1.859(2)
Mn1 C01 1.864(2)
Mn1 C02 1.865(2)
Mn1 C04 1.865(2)
Mn1 Rh2 2.7113(4)
Rh2 N3 1.9964(17)
Rh2 N1 1.9978(18)
Rh2 N4 2.0027(16)
Rh2 N2 2.0052(16)
N1 C1 1.339(3)
N1 C18 1.420(3)
N2 C3 1.338(3)
N2 C12 1.417(3)
N3 C3' 1.342(3)
N3 C7 1.426(2)
N4 C1' 1.339(3)
N4 C13 1.420(3)
O1 C01 1.142(3)
O2 C02 1.137(3)
O3 C03 1.137(3)
O4 C04 1.136(3)
O5 C05 1.147(2)
C1 C2 1.408(3)
C1 C4 1.518(3)
C1' C2' 1.407(3)
C1' C4' 1.517(3)
C2 C3 1.408(3)
C2' C3' 1.407(3)
C3 C5 1.517(3)
C3' C5' 1.519(3)
C7 C8 1.397(3)
C7 C12 1.415(3)
C8 C9 1.392(3)
C9 C10 1.378(3)
C10 C11 1.389(3)
C11 C12 1.399(3)
C13 C14 1.398(3)
C13 C18 1.425(3)
C14 C15 1.390(3)
C15 C16 1.383(3)
C16 C17 1.389(3)
C17 C18 1.388(3)

loop_
_geom_torsion_atom_site_label_1
_geom_torsion_atom_site_label_2
_geom_torsion_atom_site_label_3
_geom_torsion_atom_site_label_4
_geom_torsion
C18 N1 C1 C2 176.6(2)
Rh2 N1 C1 C2 -14.2(3)
C18 N1 C1 C4 -7.8(3)
Rh2 N1 C1 C4 161.33(17)
C13 N4 C1' C2' 175.9(2)
Rh2 N4 C1' C2' 4.6(3)
C13 N4 C1' C4' -0.6(3)
Rh2 N4 C1' C4' -171.90(15)
N1 C1 C2 C3 3.8(4)
C4 C1 C2 C3 -172.1(2)
N4 C1' C2' C3' 1.9(4)
C4' C1' C2' C3' 178.7(2)
C12 N2 C3 C2 176.8(2)
Rh2 N2 C3 C2 7.1(3)
C12 N2 C3 C5 0.8(3)
Rh2 N2 C3 C5 -168.94(15)
C1 C2 C3 N2 0.4(4)
C1 C2 C3 C5 176.7(2)
C7 N3 C3' C2' 176.95(19)
Rh2 N3 C3' C2' -15.7(3)
C7 N3 C3' C5' -7.6(3)
Rh2 N3 C3' C5' 159.75(15)
C1' C2' C3' N3 4.5(4)
C1' C2' C3' C5' -171.3(2)
C3' N3 C7 C8 -30.7(3)
Rh2 N3 C7 C8 161.04(17)
C3' N3 C7 C12 156.08(19)
Rh2 N3 C7 C12 -12.2(2)
C12 C7 C8 C9 -0.5(3)
N3 C7 C8 C9 -173.4(2)
C7 C8 C9 C10 1.8(3)
C8 C9 C10 C11 -0.7(4)
C9 C10 C11 C12 -1.7(3)
C10 C11 C12 C7 2.9(3)
C10 C11 C12 N2 177.5(2)
C8 C7 C12 C11 -1.8(3)
N3 C7 C12 C11 171.79(18)
C8 C7 C12 N2 -176.95(18)
N3 C7 C12 N2 -3.3(3)
C3 N2 C12 C11 31.8(3)
Rh2 N2 C12 C11 -157.58(18)
C3 N2 C12 C7 -153.5(2)
Rh2 N2 C12 C7 17.1(2)
C1' N4 C13 C14 30.5(3)
Rh2 N4 C13 C14 -157.50(19)
C1' N4 C13 C18 -155.83(19)
Rh2 N4 C13 C18 16.2(2)
N4 C13 C14 C15 175.2(2)
C18 C13 C14 C15 1.7(3)
C13 C14 C15 C16 -1.0(4)
C14 C15 C16 C17 -0.9(4)
C15 C16 C17 C18 2.1(4)
C16 C17 C18 N1 -173.8(2)
C16 C17 C18 C13 -1.4(3)
C1 N1 C18 C17 -31.2(3)
Rh2 N1 C18 C17 158.81(18)
C1 N1 C18 C13 156.1(2)
Rh2 N1 C18 C13 -13.9(2)
C14 C13 C18 C17 -0.5(3)
N4 C13 C18 C17 -174.75(19)
C14 C13 C18 N1 172.68(19)
N4 C13 C18 N1 -1.6(3)
